data_4114373
loop_
_publ_author_name
'Michael J. Marsella'
'Kunsang Yoon'
'Adah Almutairi'
'Sheraz K. Butt'
'Fook S. Tham'

_publ_section_title
;
 Helical Sexithiophenes: An Experimental and Theoretical Study Implicating
 the Alternating 2,2':3,3' Regioisomer as a Reliable Helical Motif
;
_journal_name_full 'Journal of the American Chemical Society'
_journal_page_first 13928
_journal_page_last 13929
_journal_paper_doi 10.1021/ja038260e
_journal_volume 125
_journal_year 2003
_chemical_formula_sum 'C24 H6 Br2 Cl6 S6'
_chemical_formula_weight 859.17
_chemical_name_systematic
; 
 ? 
;
_space_group_IT_number 14
_symmetry_cell_setting monoclinic
_symmetry_space_group_name_Hall '-P 2yn'
_symmetry_space_group_name_H-M 'P 1 21/n 1'
_atom_sites_solution_hydrogens geom
_atom_sites_solution_primary direct
_atom_sites_solution_secondary difmap
_audit_creation_method SHELXL-97
_cell_angle_alpha 90.00
_cell_angle_beta 109.939(6)
_cell_angle_gamma 90.00
_cell_formula_units_Z 4
_cell_length_a 10.880(3)
_cell_length_b 19.026(5)
_cell_length_c 15.552(4)
_cell_measurement_temperature 218(2)
_cell_volume 3026.3(14)
_computing_cell_refinement 'Bruker SMART'
_computing_data_collection 'Bruker SMART'
_computing_data_reduction 'Bruker SAINT'
_computing_molecular_graphics 'Bruker SHELXTL'
_computing_publication_material 'Bruker SHELXTL'
_computing_structure_refinement 'SHELXL-97 (Sheldrick, 1997)'
_computing_structure_solution 'SHELXS-97 (Sheldrick, 1990)'
_diffrn_ambient_temperature 218(2)
_diffrn_measured_fraction_theta_full 0.999
_diffrn_measured_fraction_theta_max 0.999
_diffrn_measurement_device_type 'CCD area detector'
_diffrn_measurement_method 'phi and omega scans'
_diffrn_radiation_monochromator graphite
_diffrn_radiation_source 'Normal-focus sealed tube'
_diffrn_radiation_type MoK\a
_diffrn_radiation_wavelength 0.71073
_diffrn_reflns_av_R_equivalents 0.0453
_diffrn_reflns_av_sigmaI/netI 0.0475
_diffrn_reflns_limit_h_max 13
_diffrn_reflns_limit_h_min -13
_diffrn_reflns_limit_k_max 21
_diffrn_reflns_limit_k_min -23
_diffrn_reflns_limit_l_max 19
_diffrn_reflns_limit_l_min -19
_diffrn_reflns_number 21858
_diffrn_reflns_theta_full 26.37
_diffrn_reflns_theta_max 26.37
_diffrn_reflns_theta_min 1.76
_exptl_absorpt_coefficient_mu 3.640
_exptl_absorpt_correction_T_max 0.5766
_exptl_absorpt_correction_T_min 0.2740
_exptl_absorpt_correction_type SADABS
_exptl_crystal_colour 'light yellow'
_exptl_crystal_density_diffrn 1.886
_exptl_crystal_density_meas 0
_exptl_crystal_description 'prism frag'
_exptl_crystal_F_000 1672
_exptl_crystal_size_max 0.48
_exptl_crystal_size_mid 0.35
_exptl_crystal_size_min 0.17
_refine_diff_density_max 1.285
_refine_diff_density_min -0.568
_refine_diff_density_rms 0.126
_refine_ls_extinction_method none
_refine_ls_goodness_of_fit_ref 1.045
_refine_ls_hydrogen_treatment mixed
_refine_ls_matrix_type full
_refine_ls_number_parameters 349
_refine_ls_number_reflns 6190
_refine_ls_number_restraints 0
_refine_ls_restrained_S_all 1.045
_refine_ls_R_factor_all 0.0749
_refine_ls_R_factor_gt 0.0509
_refine_ls_shift/su_max 0.000
_refine_ls_shift/su_mean 0.000
_refine_ls_structure_factor_coef Fsqd
_refine_ls_weighting_details 'calc w=1/[\s^2^(Fo^2^)+(0.0733P)^2^+4.4456P] where P=(Fo^2^+2Fc^2^)/3'
_refine_ls_weighting_scheme calc
_refine_ls_wR_factor_gt 0.1280
_refine_ls_wR_factor_ref 0.1412
_reflns_number_gt 4563
_reflns_number_total 6190
_reflns_threshold_expression >2sigma(I)
_cod_data_source_file ja038260esi20031011_090515_3.cif
_cod_data_source_block 1c
_cod_original_cell_volume 3026.4(14)
_cod_database_code 4114373

loop_
_symmetry_equiv_pos_as_xyz
'x, y, z'
'-x+1/2, y+1/2, -z+1/2'
'-x, -y, -z'
'x-1/2, -y-1/2, z-1/2'

loop_
_atom_site_label
_atom_site_type_symbol
_atom_site_fract_x
_atom_site_fract_y
_atom_site_fract_z
_atom_site_U_iso_or_equiv
_atom_site_adp_type
_atom_site_occupancy
_atom_site_symmetry_multiplicity
_atom_site_calc_flag
_atom_site_refinement_flags
Br1 Br 1.19380(6) 0.16743(3) 0.36106(4) 0.05356(19) Uani 1 1 d .
Cl1 Cl 1.00241(19) 0.42178(8) 0.14078(12) 0.0661(5) Uani 1 1 d .
S1 S 1.16549(15) 0.30940(8) 0.25979(11) 0.0533(4) Uani 1 1 d .
C2 C 1.0144(6) 0.3469(3) 0.2041(4) 0.0511(15) Uani 1 1 d .
C3 C 0.9150(5) 0.3095(3) 0.2125(3) 0.0416(12) Uani 1 1 d .
H3 H 0.8269 0.3232 0.1872 0.033(13) Uiso 1 1 calc R
C4 C 0.9574(5) 0.2461(3) 0.2643(3) 0.0344(11) Uani 1 1 d .
C5 C 1.0913(5) 0.2406(3) 0.2933(4) 0.0426(12) Uani 1 1 d .
Cl1A Cl 0.75015(17) -0.00286(8) 0.27527(14) 0.0667(5) Uani 1 1 d .
S1A S 0.67534(12) 0.13958(7) 0.31800(9) 0.0368(3) Uani 1 1 d .
C2A C 0.7785(5) 0.0863(3) 0.2842(4) 0.0409(12) Uani 1 1 d .
C3A C 0.8739(5) 0.1210(3) 0.2672(3) 0.0368(11) Uani 1 1 d .
H3A H 0.9380 0.0994 0.2482 0.039(14) Uiso 1 1 calc R
C4A C 0.8674(4) 0.1953(3) 0.2812(3) 0.0325(10) Uani 1 1 d .
C5A C 0.7639(4) 0.2132(2) 0.3083(3) 0.0294(10) Uani 1 1 d .
Cl1B Cl 0.45955(13) 0.44223(8) 0.32061(11) 0.0534(4) Uani 1 1 d .
S1B S 0.55843(11) 0.30589(7) 0.27764(8) 0.0361(3) Uani 1 1 d .
C2B C 0.5871(5) 0.3846(3) 0.3355(3) 0.0360(11) Uani 1 1 d .
C3B C 0.7120(4) 0.3933(3) 0.3886(3) 0.0325(10) Uani 1 1 d .
H3B H 0.7440 0.4339 0.4235 0.026(12) Uiso 1 1 calc R
C4B C 0.7914(4) 0.3337(2) 0.3863(3) 0.0271(9) Uani 1 1 d .
C5B C 0.7214(4) 0.2819(2) 0.3291(3) 0.0285(9) Uani 1 1 d .
C2C C 1.1436(4) 0.3721(3) 0.4919(3) 0.0351(11) Uani 1 1 d .
C3C C 1.0204(5) 0.3856(2) 0.4377(3) 0.0325(10) Uani 1 1 d .
H3C H 0.9953 0.4264 0.4019 0.051(16) Uiso 1 1 calc R
C4C C 0.9322(4) 0.3313(2) 0.4405(3) 0.0257(9) Uani 1 1 d .
C5C C 0.9924(4) 0.2780(2) 0.4997(3) 0.0264(9) Uani 1 1 d .
Cl1C Cl 1.27991(13) 0.42240(8) 0.50627(12) 0.0562(4) Uani 1 1 d .
S1C S 1.15793(11) 0.29444(7) 0.55061(8) 0.0352(3) Uani 1 1 d .
Cl1D Cl 0.8644(2) 0.00851(7) 0.56797(13) 0.0683(5) Uani 1 1 d .
S1D S 0.99053(13) 0.13349(6) 0.51950(9) 0.0378(3) Uani 1 1 d .
C2D C 0.8711(6) 0.0977(3) 0.5557(4) 0.0425(12) Uani 1 1 d .
C3D C 0.7914(5) 0.1465(2) 0.5719(3) 0.0360(11) Uani 1 1 d .
H3D H 0.7210 0.1358 0.5916 0.031(12) Uiso 1 1 calc R
C4D C 0.8267(4) 0.2161(2) 0.5555(3) 0.0300(10) Uani 1 1 d .
C5D C 0.9322(4) 0.2172(2) 0.5260(3) 0.0280(9) Uani 1 1 d .
Cl1E Cl 0.83519(16) 0.46396(8) 0.70692(12) 0.0621(4) Uani 1 1 d .
S1E S 0.61048(13) 0.37604(8) 0.59770(10) 0.0439(3) Uani 1 1 d .
C2E C 0.7758(5) 0.3899(3) 0.6443(3) 0.0404(12) Uani 1 1 d .
C3E C 0.8471(5) 0.3368(2) 0.6289(3) 0.0340(10) Uani 1 1 d .
H3E H 0.9389 0.3365 0.6496 0.026(12) Uiso 1 1 calc R
C4E C 0.7676(4) 0.2807(2) 0.5772(3) 0.0296(10) Uani 1 1 d .
C5E C 0.6392(5) 0.2961(3) 0.5572(3) 0.0364(11) Uani 1 1 d .
Br1E Br 0.49421(5) 0.24226(3) 0.48927(4) 0.04986(18) Uani 1 1 d .

loop_
_atom_site_aniso_label
_atom_site_aniso_U_11
_atom_site_aniso_U_22
_atom_site_aniso_U_33
_atom_site_aniso_U_23
_atom_site_aniso_U_13
_atom_site_aniso_U_12
Br1 0.0383(3) 0.0647(4) 0.0550(4) -0.0048(3) 0.0125(3) -0.0013(3)
Cl1 0.0932(13) 0.0447(8) 0.0788(11) -0.0042(7) 0.0534(10) -0.0088(8)
S1 0.0513(8) 0.0581(9) 0.0624(9) -0.0141(7) 0.0349(8) -0.0182(7)
C2 0.070(4) 0.046(3) 0.048(3) -0.014(3) 0.034(3) -0.012(3)
C3 0.046(3) 0.047(3) 0.036(3) -0.013(2) 0.020(2) -0.010(2)
C4 0.036(3) 0.043(3) 0.027(2) -0.010(2) 0.014(2) -0.001(2)
C5 0.041(3) 0.054(3) 0.035(3) -0.010(2) 0.017(2) -0.005(2)
Cl1A 0.0727(11) 0.0378(8) 0.0990(13) -0.0257(8) 0.0414(10) -0.0134(7)
S1A 0.0324(6) 0.0368(7) 0.0413(7) -0.0104(5) 0.0128(5) -0.0068(5)
C2A 0.042(3) 0.036(3) 0.044(3) -0.017(2) 0.014(2) -0.007(2)
C3A 0.038(3) 0.038(3) 0.033(3) -0.012(2) 0.011(2) -0.001(2)
C4A 0.032(2) 0.041(3) 0.022(2) -0.007(2) 0.0051(19) -0.002(2)
C5A 0.029(2) 0.032(2) 0.024(2) -0.0076(19) 0.0050(18) -0.0041(19)
Cl1B 0.0366(7) 0.0505(8) 0.0682(9) 0.0019(7) 0.0114(7) 0.0173(6)
S1B 0.0250(6) 0.0446(7) 0.0326(6) -0.0036(5) 0.0019(5) 0.0007(5)
C2B 0.034(3) 0.036(3) 0.037(3) 0.007(2) 0.011(2) 0.011(2)
C3B 0.033(2) 0.031(2) 0.031(2) 0.002(2) 0.007(2) 0.001(2)
C4B 0.028(2) 0.030(2) 0.024(2) 0.0049(18) 0.0089(18) -0.0001(18)
C5B 0.024(2) 0.037(3) 0.022(2) -0.0011(19) 0.0041(18) -0.0012(19)
C2C 0.028(2) 0.037(3) 0.038(3) -0.004(2) 0.008(2) -0.007(2)
C3C 0.033(2) 0.028(2) 0.034(3) 0.000(2) 0.008(2) 0.0010(19)
C4C 0.028(2) 0.025(2) 0.022(2) -0.0018(17) 0.0063(18) 0.0000(17)
C5C 0.023(2) 0.031(2) 0.023(2) -0.0044(18) 0.0054(17) -0.0009(17)
Cl1C 0.0317(7) 0.0524(8) 0.0777(10) 0.0018(7) 0.0098(7) -0.0134(6)
S1C 0.0265(6) 0.0387(7) 0.0334(6) 0.0002(5) 0.0012(5) 0.0018(5)
Cl1D 0.1084(14) 0.0267(7) 0.0855(12) 0.0013(7) 0.0533(11) -0.0024(7)
S1D 0.0499(7) 0.0283(6) 0.0401(7) 0.0004(5) 0.0217(6) 0.0067(5)
C2D 0.060(3) 0.031(3) 0.038(3) 0.000(2) 0.018(3) -0.002(2)
C3D 0.046(3) 0.032(3) 0.035(3) -0.004(2) 0.019(2) -0.005(2)
C4D 0.032(2) 0.033(2) 0.023(2) -0.0018(19) 0.0067(19) 0.0005(19)
C5D 0.033(2) 0.027(2) 0.022(2) -0.0024(18) 0.0062(18) 0.0017(18)
Cl1E 0.0655(10) 0.0450(8) 0.0673(10) -0.0207(7) 0.0118(8) 0.0084(7)
S1E 0.0362(7) 0.0506(8) 0.0454(7) -0.0013(6) 0.0144(6) 0.0134(6)
C2E 0.041(3) 0.040(3) 0.036(3) -0.003(2) 0.006(2) 0.006(2)
C3E 0.033(3) 0.034(3) 0.032(2) -0.001(2) 0.007(2) 0.006(2)
C4E 0.033(2) 0.035(3) 0.020(2) 0.0026(18) 0.0073(19) 0.0023(19)
C5E 0.032(3) 0.044(3) 0.033(3) 0.005(2) 0.012(2) 0.001(2)
Br1E 0.0353(3) 0.0627(4) 0.0482(3) 0.0013(3) 0.0098(2) -0.0103(2)

loop_
_atom_type_symbol
_atom_type_description
_atom_type_scat_dispersion_real
_atom_type_scat_dispersion_imag
_atom_type_scat_source
C C 0.0033 0.0016 'International Tables Vol C Tables 4.2.6.8 and 6.1.1.4'
H H 0.0000 0.0000 'International Tables Vol C Tables 4.2.6.8 and 6.1.1.4'
S S 0.1246 0.1234 'International Tables Vol C Tables 4.2.6.8 and 6.1.1.4'
Cl Cl 0.1484 0.1585 'International Tables Vol C Tables 4.2.6.8 and 6.1.1.4'
Br Br -0.2901 2.4595 'International Tables Vol C Tables 4.2.6.8 and 6.1.1.4'

loop_
_geom_angle_atom_site_label_1
_geom_angle_atom_site_label_2
_geom_angle_atom_site_label_3
_geom_angle
C5 S1 C2 90.1(3)
C3 C2 Cl1 126.4(5)
C3 C2 S1 113.2(5)
Cl1 C2 S1 120.3(3)
C2 C3 C4 112.7(5)
C5 C4 C3 110.5(5)
C5 C4 C4A 126.2(5)
C3 C4 C4A 123.3(4)
C4 C5 S1 113.5(4)
C4 C5 Br1 127.2(4)
S1 C5 Br1 119.3(3)
C2A S1A C5A 90.5(2)
C3A C2A Cl1A 127.1(4)
C3A C2A S1A 113.7(4)
Cl1A C2A S1A 119.1(3)
C2A C3A C4A 112.1(4)
C5A C4A C3A 112.2(4)
C5A C4A C4 124.1(4)
C3A C4A C4 123.6(4)
C4A C5A C5B 130.2(4)
C4A C5A S1A 111.4(4)
C5B C5A S1A 118.4(3)
C2B S1B C5B 90.7(2)
C3B C2B Cl1B 127.4(4)
C3B C2B S1B 113.3(4)
Cl1B C2B S1B 119.4(3)
C2B C3B C4B 112.4(4)
C5B C4B C3B 112.2(4)
C5B C4B C4C 126.0(4)
C3B C4B C4C 121.8(4)
C4B C5B C5A 129.8(4)
C4B C5B S1B 111.4(3)
C5A C5B S1B 118.9(3)
C3C C2C Cl1C 127.5(4)
C3C C2C S1C 112.9(4)
Cl1C C2C S1C 119.6(3)
C2C C3C C4C 112.4(4)
C5C C4C C3C 112.6(4)
C5C C4C C4B 124.7(4)
C3C C4C C4B 122.7(4)
C4C C5C C5D 128.1(4)
C4C C5C S1C 110.9(3)
C5D C5C S1C 120.9(3)
C2C S1C C5C 91.2(2)
C2D S1D C5D 90.7(2)
C3D C2D Cl1D 127.3(4)
C3D C2D S1D 113.1(4)
Cl1D C2D S1D 119.6(3)
C2D C3D C4D 112.1(4)
C5D C4D C3D 112.3(4)
C5D C4D C4E 122.8(4)
C3D C4D C4E 124.6(4)
C4D C5D C5C 127.8(4)
C4D C5D S1D 111.7(3)
C5C C5D S1D 120.5(3)
C2E S1E C5E 89.7(2)
C3E C2E Cl1E 126.3(4)
C3E C2E S1E 113.3(4)
Cl1E C2E S1E 120.3(3)
C2E C3E C4E 112.7(5)
C5E C4E C3E 110.1(4)
C5E C4E C4D 128.4(4)
C3E C4E C4D 121.4(4)
C4E C5E S1E 114.2(4)
C4E C5E Br1E 127.9(4)
S1E C5E Br1E 117.9(3)

loop_
_geom_bond_atom_site_label_1
_geom_bond_atom_site_label_2
_geom_bond_distance
Br1 C5 1.869(6)
Cl1 C2 1.711(6)
S1 C5 1.710(6)
S1 C2 1.730(7)
C2 C3 1.338(7)
C3 C4 1.436(7)
C4 C5 1.374(7)
C4 C4A 1.463(7)
Cl1A C2A 1.722(5)
S1A C2A 1.722(5)
S1A C5A 1.735(5)
C2A C3A 1.330(7)
C3A C4A 1.435(7)
C4A C5A 1.372(6)
C5A C5B 1.461(6)
Cl1B C2B 1.720(5)
S1B C2B 1.721(5)
S1B C5B 1.739(4)
C2B C3B 1.338(7)
C3B C4B 1.435(6)
C4B C5B 1.370(6)
C4B C4C 1.476(6)
C2C C3C 1.343(7)
C2C Cl1C 1.714(5)
C2C S1C 1.716(5)
C3C C4C 1.421(6)
C4C C5C 1.375(6)
C5C C5D 1.455(6)
C5C S1C 1.731(4)
Cl1D C2D 1.713(5)
S1D C2D 1.723(6)
S1D C5D 1.730(5)
C2D C3D 1.350(7)
C3D C4D 1.425(7)
C4D C5D 1.375(6)
C4D C4E 1.478(6)
Cl1E C2E 1.710(5)
S1E C2E 1.715(5)
S1E C5E 1.716(5)
C2E C3E 1.343(7)
C3E C4E 1.435(7)
C4E C5E 1.356(6)
C5E Br1E 1.875(5)

loop_
_geom_torsion_atom_site_label_1
_geom_torsion_atom_site_label_2
_geom_torsion_atom_site_label_3
_geom_torsion_atom_site_label_4
_geom_torsion
C5 S1 C2 C3 1.1(4)
C5 S1 C2 Cl1 -175.5(4)
Cl1 C2 C3 C4 175.1(4)
S1 C2 C3 C4 -1.2(6)
C2 C3 C4 C5 0.7(6)
C2 C3 C4 C4A -178.3(4)
C3 C4 C5 S1 0.1(5)
C4A C4 C5 S1 179.1(4)
C3 C4 C5 Br1 -178.9(3)
C4A C4 C5 Br1 0.2(7)
C2 S1 C5 C4 -0.7(4)
C2 S1 C5 Br1 178.4(3)
C5A S1A C2A C3A 0.4(4)
C5A S1A C2A Cl1A -179.3(4)
Cl1A C2A C3A C4A 179.6(4)
S1A C2A C3A C4A -0.1(6)
C2A C3A C4A C5A -0.4(6)
C2A C3A C4A C4 -177.7(5)
C5 C4 C4A C5A 135.4(5)
C3 C4 C4A C5A -45.6(7)
C5 C4 C4A C3A -47.5(7)
C3 C4 C4A C3A 131.4(5)
C3A C4A C5A C5B -179.6(4)
C4 C4A C5A C5B -2.3(8)
C3A C4A C5A S1A 0.7(5)
C4 C4A C5A S1A 178.0(4)
C2A S1A C5A C4A -0.6(4)
C2A S1A C5A C5B 179.6(4)
C5B S1B C2B C3B 1.4(4)
C5B S1B C2B Cl1B -178.7(3)
Cl1B C2B C3B C4B 178.5(4)
S1B C2B C3B C4B -1.6(5)
C2B C3B C4B C5B 0.9(6)
C2B C3B C4B C4C -179.3(4)
C3B C4B C5B C5A -179.1(4)
C4C C4B C5B C5A 1.2(8)
C3B C4B C5B S1B 0.2(5)
C4C C4B C5B S1B -179.6(3)
C4A C5A C5B C4B -51.2(8)
S1A C5A C5B C4B 128.5(5)
C4A C5A C5B S1B 129.6(5)
S1A C5A C5B S1B -50.7(5)
C2B S1B C5B C4B -0.9(4)
C2B S1B C5B C5A 178.4(4)
Cl1C C2C C3C C4C 178.2(4)
S1C C2C C3C C4C -1.4(5)
C2C C3C C4C C5C 1.5(6)
C2C C3C C4C C4B -179.5(4)
C5B C4B C4C C5C -53.3(7)
C3B C4B C4C C5C 126.9(5)
C5B C4B C4C C3C 127.8(5)
C3B C4B C4C C3C -52.0(6)
C3C C4C C5C C5D 174.4(4)
C4B C4C C5C C5D -4.5(7)
C3C C4C C5C S1C -0.8(5)
C4B C4C C5C S1C -179.8(3)
C3C C2C S1C C5C 0.8(4)
Cl1C C2C S1C C5C -178.8(3)
C4C C5C S1C C2C 0.0(4)
C5D C5C S1C C2C -175.6(4)
C5D S1D C2D C3D 0.0(4)
C5D S1D C2D Cl1D -179.8(3)
Cl1D C2D C3D C4D 179.2(4)
S1D C2D C3D C4D -0.5(6)
C2D C3D C4D C5D 0.9(6)
C2D C3D C4D C4E -172.7(4)
C3D C4D C5D C5C 177.7(4)
C4E C4D C5D C5C -8.6(7)
C3D C4D C5D S1D -0.9(5)
C4E C4D C5D S1D 172.8(3)
C4C C5C C5D C4D -49.4(7)
S1C C5C C5D C4D 125.4(5)
C4C C5C C5D S1D 129.0(4)
S1C C5C C5D S1D -56.2(5)
C2D S1D C5D C4D 0.5(4)
C2D S1D C5D C5C -178.2(4)
C5E S1E C2E C3E 0.4(4)
C5E S1E C2E Cl1E -177.2(4)
Cl1E C2E C3E C4E 177.1(4)
S1E C2E C3E C4E -0.3(6)
C2E C3E C4E C5E -0.1(6)
C2E C3E C4E C4D -177.9(4)
C5D C4D C4E C5E 138.9(5)
C3D C4D C4E C5E -48.2(7)
C5D C4D C4E C3E -43.8(6)
C3D C4D C4E C3E 129.1(5)
C3E C4E C5E S1E 0.4(5)
C4D C4E C5E S1E 178.0(4)
C3E C4E C5E Br1E 178.5(4)
C4D C4E C5E Br1E -3.9(7)
C2E S1E C5E C4E -0.5(4)
C2E S1E C5E Br1E -178.8(3)

loop_
_cod_related_entry_id
_cod_related_entry_database
_cod_related_entry_code
1 ChemSpider 4411920
